data_7709206
loop_
_publ_author_name
'Artem'ev, Alexander V.'
'Demyanov, Yan V.'
'Rakhmanova, Marianna I.'
'Bagryanskaya, Irina Yu'

_publ_section_title
;
 Pyridylarsine-based Cu(I) complexes showing TADF mixed with fast
 phosphorescence: a speeding-up emission rate using arsine ligands.
;
_journal_name_full 'Dalton transactions (Cambridge, England : 2003)'
_journal_paper_doi 10.1039/d1dt03759e
_journal_year 2021
_chemical_formula_moiety 'C16 H13 As Br Cu N2'
_chemical_formula_sum 'C16 H13 As Br Cu N2'
_chemical_formula_weight 451.65
_chemical_name_systematic
;
 Complex of Cu(I) chloride with bis(2-pyridyl)phenylarsine
;
_space_group_crystal_system monoclinic
_space_group_IT_number 14
_space_group_name_Hall '-P 2yn'
_space_group_name_H-M_alt 'P 1 21/n 1'
_atom_sites_solution_hydrogens geom
_audit_creation_method SHELXL-2014/7
_audit_update_record
;
2021-06-18 deposited with the CCDC.	2021-12-22 downloaded from the CCDC.
;
_cell_angle_alpha 90
_cell_angle_beta 96.547(13)
_cell_angle_gamma 90
_cell_formula_units_Z 4
_cell_length_a 9.220(3)
_cell_length_b 11.284(4)
_cell_length_c 16.043(5)
_cell_measurement_reflns_used 6308
_cell_measurement_temperature 296(2)
_cell_measurement_theta_max 27.49
_cell_measurement_theta_min 2.69
_cell_volume 1658.2(10)
_computing_cell_refinement 'Bruker SAINT'
_computing_data_collection 'Bruker APEX2'
_computing_data_reduction 'Bruker SAINT'
_computing_molecular_graphics 'Bruker SHELXTL'
_computing_publication_material 'Bruker SHELXTL'
_computing_structure_refinement 'SHELXL-2014/7 (Sheldrick, 2014)'
_computing_structure_solution 'SHELXS-97 (Sheldrick, 2008)'
_diffrn_ambient_temperature 296(2)
_diffrn_measured_fraction_theta_full 0.999
_diffrn_measured_fraction_theta_max 0.998
_diffrn_measurement_device_type 'Bruker APEX-II CCD'
_diffrn_measurement_method '\f and \w scans'
_diffrn_radiation_type MoK\a
_diffrn_radiation_wavelength 0.71073
_diffrn_reflns_av_R_equivalents 0.0594
_diffrn_reflns_av_unetI/netI 0.0473
_diffrn_reflns_Laue_measured_fraction_full 0.999
_diffrn_reflns_Laue_measured_fraction_max 0.998
_diffrn_reflns_limit_h_max 11
_diffrn_reflns_limit_h_min -11
_diffrn_reflns_limit_k_max 14
_diffrn_reflns_limit_k_min -14
_diffrn_reflns_limit_l_max 20
_diffrn_reflns_limit_l_min -20
_diffrn_reflns_number 17017
_diffrn_reflns_point_group_measured_fraction_full 0.999
_diffrn_reflns_point_group_measured_fraction_max 0.998
_diffrn_reflns_theta_full 25.242
_diffrn_reflns_theta_max 27.550
_diffrn_reflns_theta_min 2.211
_diffrn_source 'sealed tube'
_exptl_absorpt_coefficient_mu 5.701
_exptl_absorpt_correction_T_max 0.9281
_exptl_absorpt_correction_T_min 0.7187
_exptl_absorpt_correction_type multi-scan
_exptl_absorpt_process_details SADABS
_exptl_crystal_colour colourless
_exptl_crystal_density_diffrn 1.809
_exptl_crystal_density_method 'not measured'
_exptl_crystal_description needle
_exptl_crystal_F_000 880
_exptl_crystal_size_max 0.300
_exptl_crystal_size_mid 0.050
_exptl_crystal_size_min 0.010
_refine_diff_density_max 0.482
_refine_diff_density_min -0.557
_refine_diff_density_rms 0.110
_refine_ls_extinction_method none
_refine_ls_goodness_of_fit_ref 1.070
_refine_ls_hydrogen_treatment constr
_refine_ls_matrix_type full
_refine_ls_number_parameters 190
_refine_ls_number_reflns 3806
_refine_ls_number_restraints 0
_refine_ls_restrained_S_all 1.070
_refine_ls_R_factor_all 0.0467
_refine_ls_R_factor_gt 0.0336
_refine_ls_shift/su_max 0.002
_refine_ls_shift/su_mean 0.000
_refine_ls_structure_factor_coef Fsqd
_refine_ls_weighting_details 'w=1/[\s^2^(Fo^2^)+(0.0325P)^2^+1.4464P] where P=(Fo^2^+2Fc^2^)/3'
_refine_ls_weighting_scheme calc
_refine_ls_wR_factor_gt 0.0833
_refine_ls_wR_factor_ref 0.0894
_reflns_Friedel_coverage 0.000
_reflns_number_gt 3101
_reflns_number_total 3806
_reflns_threshold_expression 'I > 2\s(I)'
_cod_data_source_file d1dt03759e2.cif
_cod_data_source_block 2_yv58
_cod_original_cell_volume 1658.1(9)
_cod_original_sg_symbol_H-M 'P 21/n'
_cod_database_code 7709206
_shelx_shelxl_version_number 2014/7
_shelx_space_group_comment
;
The symmetry employed for this shelxl refinement is uniquely defined
by the following loop, which should always be used as a source of
symmetry information in preference to the above space-group names.
They are only intended as comments.
;
_shelx_estimated_absorpt_t_min 0.280
_shelx_estimated_absorpt_t_max 0.945

loop_
_space_group_symop_operation_xyz
'x, y, z'
'-x+1/2, y+1/2, -z+1/2'
'-x, -y, -z'
'x-1/2, -y-1/2, z-1/2'

loop_
_atom_site_label
_atom_site_type_symbol
_atom_site_fract_x
_atom_site_fract_y
_atom_site_fract_z
_atom_site_U_iso_or_equiv
_atom_site_adp_type
_atom_site_occupancy
_atom_site_site_symmetry_order
_atom_site_calc_flag
_atom_site_refinement_flags_posn
_atom_site_refinement_flags_adp
_atom_site_refinement_flags_occupancy
_atom_site_disorder_assembly
_atom_site_disorder_group
Br1 Br 0.31425(4) 0.14255(3) 0.49312(2) 0.04304(12) Uani 1 1 d . . . . .
As1 As 0.37317(4) 0.46514(3) 0.59453(2) 0.03448(11) Uani 1 1 d . . . . .
Cu1 Cu 0.42343(5) 0.33682(3) 0.48888(3) 0.03429(12) Uani 1 1 d . . . . .
C16 C 0.5485(4) 0.5188(3) 0.6651(2) 0.0350(7) Uani 1 1 d . . . . .
N2 N 0.6316(3) 0.5985(3) 0.63107(18) 0.0349(6) Uani 1 1 d . . . . .
N1 N 0.6403(3) 0.3080(2) 0.48018(18) 0.0338(6) Uani 1 1 d . . . . .
C1 C 0.2492(4) 0.4176(3) 0.6787(2) 0.0360(8) Uani 1 1 d . . . . .
C2 C 0.1643(4) 0.3179(3) 0.6637(3) 0.0467(9) Uani 1 1 d . . . . .
H5 H 0.1719 0.2720 0.6163 0.056 Uiso 1 1 calc R U . . .
C3 C 0.0667(5) 0.2863(4) 0.7201(3) 0.0554(11) Uani 1 1 d . . . . .
H4 H 0.0069 0.2204 0.7095 0.066 Uiso 1 1 calc R U . . .
C4 C 0.0584(5) 0.3517(4) 0.7909(3) 0.0536(11) Uani 1 1 d . . . . .
H1 H -0.0059 0.3292 0.8287 0.064 Uiso 1 1 calc R U . . .
C5 C 0.1434(5) 0.4496(4) 0.8068(3) 0.0513(10) Uani 1 1 d . . . . .
H2 H 0.1379 0.4934 0.8554 0.062 Uiso 1 1 calc R U . . .
C6 C 0.2383(5) 0.4836(4) 0.7500(3) 0.0478(9) Uani 1 1 d . . . . .
H3 H 0.2949 0.5514 0.7601 0.057 Uiso 1 1 calc R U . . .
C7 C 0.5910(5) 0.4708(4) 0.7437(3) 0.0512(10) Uani 1 1 d . . . . .
H13 H 0.5333 0.4139 0.7659 0.061 Uiso 1 1 calc R U . . .
C8 C 0.7178(5) 0.5076(5) 0.7883(3) 0.0612(12) Uani 1 1 d . . . . .
H12 H 0.7486 0.4749 0.8406 0.073 Uiso 1 1 calc R U . . .
C9 C 0.7993(5) 0.5934(5) 0.7552(3) 0.0620(12) Uani 1 1 d . . . . .
H6 H 0.8844 0.6218 0.7853 0.074 Uiso 1 1 calc R U . . .
C10 C 0.7532(4) 0.6367(4) 0.6768(3) 0.0493(10) Uani 1 1 d . . . . .
H7 H 0.8086 0.6950 0.6544 0.059 Uiso 1 1 calc R U . . .
C11 C 0.7024(4) 0.2043(4) 0.5079(3) 0.0469(9) Uani 1 1 d . . . . .
H8 H 0.6461 0.1499 0.5335 0.056 Uiso 1 1 calc R U . . .
C12 C 0.8448(5) 0.1761(4) 0.4996(3) 0.0571(11) Uani 1 1 d . . . . .
H11 H 0.8848 0.1047 0.5199 0.069 Uiso 1 1 calc R U . . .
C13 C 0.0736(5) 0.7441(5) 0.5392(3) 0.0661(13) Uani 1 1 d . . . . .
H9 H -0.0236 0.7604 0.5451 0.079 Uiso 1 1 calc R U . . .
C14 C 0.1359(4) 0.6398(4) 0.5695(3) 0.0539(11) Uani 1 1 d . . . . .
H10 H 0.0816 0.5852 0.5964 0.065 Uiso 1 1 calc R U . . .
C15 C 0.2801(4) 0.6168(3) 0.5596(2) 0.0342(7) Uani 1 1 d . . . . .

loop_
_atom_site_aniso_label
_atom_site_aniso_U_11
_atom_site_aniso_U_22
_atom_site_aniso_U_33
_atom_site_aniso_U_23
_atom_site_aniso_U_13
_atom_site_aniso_U_12
Br1 0.0568(2) 0.02946(19) 0.0443(2) -0.00255(14) 0.01191(17) -0.00607(15)
As1 0.0493(2) 0.02537(18) 0.0320(2) -0.00146(13) 0.01864(15) -0.00398(14)
Cu1 0.0446(2) 0.0287(2) 0.0317(2) -0.00036(16) 0.01355(18) -0.00152(17)
C16 0.048(2) 0.0285(16) 0.0303(17) 0.0027(13) 0.0119(15) 0.0081(14)
N2 0.0372(15) 0.0357(15) 0.0327(15) 0.0039(12) 0.0078(12) 0.0034(12)
N1 0.0367(15) 0.0329(14) 0.0321(15) 0.0030(12) 0.0054(12) 0.0000(12)
C1 0.0465(19) 0.0323(17) 0.0328(18) 0.0020(14) 0.0194(15) -0.0038(15)
C2 0.060(2) 0.0350(19) 0.049(2) -0.0039(17) 0.0215(19) -0.0064(17)
C3 0.058(2) 0.040(2) 0.073(3) 0.004(2) 0.028(2) -0.0074(19)
C4 0.060(3) 0.055(3) 0.051(2) 0.015(2) 0.028(2) 0.007(2)
C5 0.058(2) 0.062(3) 0.038(2) -0.0033(19) 0.0196(18) 0.006(2)
C6 0.058(2) 0.046(2) 0.043(2) -0.0084(17) 0.0187(18) -0.0109(18)
C7 0.066(3) 0.042(2) 0.048(2) 0.0151(18) 0.016(2) 0.0110(19)
C8 0.065(3) 0.077(3) 0.042(2) 0.024(2) 0.004(2) 0.023(2)
C9 0.053(3) 0.078(3) 0.054(3) 0.010(2) -0.002(2) 0.011(2)
C10 0.043(2) 0.055(2) 0.050(2) 0.0062(19) 0.0038(18) 0.0000(18)
C11 0.046(2) 0.047(2) 0.047(2) 0.0113(18) 0.0045(18) 0.0002(17)
C12 0.050(2) 0.056(3) 0.065(3) 0.021(2) 0.003(2) 0.014(2)
C13 0.041(2) 0.076(3) 0.082(3) 0.022(3) 0.011(2) 0.013(2)
C14 0.042(2) 0.062(3) 0.060(3) 0.015(2) 0.0131(19) -0.0015(19)
C15 0.0410(18) 0.0340(17) 0.0279(17) -0.0019(14) 0.0056(14) -0.0020(14)

loop_
_atom_type_symbol
_atom_type_description
_atom_type_scat_dispersion_real
_atom_type_scat_dispersion_imag
_atom_type_scat_source
C C 0.0033 0.0016 'International Tables Vol C Tables 4.2.6.8 and 6.1.1.4'
H H 0.0000 0.0000 'International Tables Vol C Tables 4.2.6.8 and 6.1.1.4'
N N 0.0061 0.0033 'International Tables Vol C Tables 4.2.6.8 and 6.1.1.4'
As As 0.0499 2.0058 'International Tables Vol C Tables 4.2.6.8 and 6.1.1.4'
Br Br -0.2901 2.4595 'International Tables Vol C Tables 4.2.6.8 and 6.1.1.4'
Cu Cu 0.3201 1.2651 'International Tables Vol C Tables 4.2.6.8 and 6.1.1.4'

loop_
_geom_angle_atom_site_label_1
_geom_angle_atom_site_label_2
_geom_angle_atom_site_label_3
_geom_angle
_geom_angle_site_symmetry_1
_geom_angle_site_symmetry_3
_geom_angle_publ_flag
C1 As1 C16 101.28(15) . . ?
C1 As1 C15 99.57(14) . . ?
C16 As1 C15 101.58(14) . . ?
C1 As1 Cu1 121.28(11) . . ?
C16 As1 Cu1 113.27(9) . . ?
C15 As1 Cu1 116.88(10) . . ?
N1 Cu1 N2 97.50(11) . 3_666 ?
N1 Cu1 As1 115.35(8) . . ?
N2 Cu1 As1 114.37(8) 3_666 . ?
N1 Cu1 Br1 105.72(8) . . ?
N2 Cu1 Br1 106.72(8) 3_666 . ?
As1 Cu1 Br1 115.33(3) . . ?
N2 C16 C7 121.2(4) . . ?
N2 C16 As1 116.4(2) . . ?
C7 C16 As1 122.3(3) . . ?
C10 N2 C16 118.3(3) . . ?
C10 N2 Cu1 119.9(2) . 3_666 ?
C16 N2 Cu1 121.8(2) . 3_666 ?
C15 N1 C11 118.2(3) 3_666 . ?
C15 N1 Cu1 121.8(2) 3_666 . ?
C11 N1 Cu1 119.7(2) . . ?
C2 C1 C6 119.5(3) . . ?
C2 C1 As1 118.2(3) . . ?
C6 C1 As1 122.2(3) . . ?
C1 C2 C3 119.5(4) . . ?
C1 C2 H5 120.2 . . ?
C3 C2 H5 120.2 . . ?
C4 C3 C2 120.3(4) . . ?
C4 C3 H4 119.9 . . ?
C2 C3 H4 119.9 . . ?
C3 C4 C5 120.6(4) . . ?
C3 C4 H1 119.7 . . ?
C5 C4 H1 119.7 . . ?
C4 C5 C6 119.6(4) . . ?
C4 C5 H2 120.2 . . ?
C6 C5 H2 120.2 . . ?
C5 C6 C1 120.5(4) . . ?
C5 C6 H3 119.8 . . ?
C1 C6 H3 119.8 . . ?
C8 C7 C16 119.7(4) . . ?
C8 C7 H13 120.2 . . ?
C16 C7 H13 120.2 . . ?
C7 C8 C9 119.1(4) . . ?
C7 C8 H12 120.4 . . ?
C9 C8 H12 120.4 . . ?
C8 C9 C10 118.8(5) . . ?
C8 C9 H6 120.6 . . ?
C10 C9 H6 120.6 . . ?
N2 C10 C9 122.8(4) . . ?
N2 C10 H7 118.6 . . ?
C9 C10 H7 118.6 . . ?
N1 C11 C12 122.8(4) . . ?
N1 C11 H8 118.6 . . ?
C12 C11 H8 118.6 . . ?
C13 C12 C11 118.3(4) 3_666 . ?
C13 C12 H11 120.9 3_666 . ?
C11 C12 H11 120.9 . . ?
C12 C13 C14 119.6(4) 3_666 . ?
C12 C13 H9 120.2 3_666 . ?
C14 C13 H9 120.2 . . ?
C13 C14 C15 119.3(4) . . ?
C13 C14 H10 120.3 . . ?
C15 C14 H10 120.3 . . ?
N1 C15 C14 121.7(3) 3_666 . ?
N1 C15 As1 116.4(2) 3_666 . ?
C14 C15 As1 121.7(3) . . ?

loop_
_geom_bond_atom_site_label_1
_geom_bond_atom_site_label_2
_geom_bond_distance
_geom_bond_site_symmetry_2
_geom_bond_publ_flag
Br1 Cu1 2.4163(8) . ?
As1 C1 1.941(3) . ?
As1 C16 1.961(4) . ?
As1 C15 1.967(4) . ?
As1 Cu1 2.3158(7) . ?
Cu1 N1 2.046(3) . ?
Cu1 N2 2.066(3) 3_666 ?
C16 N2 1.338(4) . ?
C16 C7 1.387(5) . ?
N2 C10 1.339(5) . ?
N2 Cu1 2.066(3) 3_666 ?
N1 C15 1.332(4) 3_666 ?
N1 C11 1.355(5) . ?
C1 C2 1.376(5) . ?
C1 C6 1.378(5) . ?
C2 C3 1.394(5) . ?
C2 H5 0.9300 . ?
C3 C4 1.364(6) . ?
C3 H4 0.9300 . ?
C4 C5 1.362(6) . ?
C4 H1 0.9300 . ?
C5 C6 1.388(5) . ?
C5 H2 0.9300 . ?
C6 H3 0.9300 . ?
C7 C8 1.364(7) . ?
C7 H13 0.9300 . ?
C8 C9 1.370(7) . ?
C8 H12 0.9300 . ?
C9 C10 1.371(6) . ?
C9 H6 0.9300 . ?
C10 H7 0.9300 . ?
C11 C12 1.371(6) . ?
C11 H8 0.9300 . ?
C12 C13 1.368(6) 3_666 ?
C12 H11 0.9300 . ?
C13 C12 1.368(6) 3_666 ?
C13 C14 1.375(6) . ?
C13 H9 0.9300 . ?
C14 C15 1.381(5) . ?
C14 H10 0.9300 . ?
C15 N1 1.332(4) 3_666 ?

loop_
_geom_torsion_atom_site_label_1
_geom_torsion_atom_site_label_2
_geom_torsion_atom_site_label_3
_geom_torsion_atom_site_label_4
_geom_torsion
_geom_torsion_site_symmetry_1
_geom_torsion_site_symmetry_2
_geom_torsion_site_symmetry_3
_geom_torsion_site_symmetry_4
_geom_torsion_publ_flag
C7 C16 N2 C10 -3.9(5) . . . . ?
As1 C16 N2 C10 -179.3(3) . . . . ?
C7 C16 N2 Cu1 176.1(3) . . . 3_666 ?
As1 C16 N2 Cu1 0.7(3) . . . 3_666 ?
C6 C1 C2 C3 1.1(6) . . . . ?
As1 C1 C2 C3 -175.5(3) . . . . ?
C1 C2 C3 C4 -1.9(7) . . . . ?
C2 C3 C4 C5 1.1(7) . . . . ?
C3 C4 C5 C6 0.6(7) . . . . ?
C4 C5 C6 C1 -1.4(7) . . . . ?
C2 C1 C6 C5 0.6(6) . . . . ?
As1 C1 C6 C5 177.0(3) . . . . ?
N2 C16 C7 C8 1.7(6) . . . . ?
As1 C16 C7 C8 176.9(3) . . . . ?
C16 C7 C8 C9 1.4(7) . . . . ?
C7 C8 C9 C10 -2.2(7) . . . . ?
C16 N2 C10 C9 3.1(6) . . . . ?
Cu1 N2 C10 C9 -176.9(3) 3_666 . . . ?
C8 C9 C10 N2 0.0(7) . . . . ?
C15 N1 C11 C12 2.7(6) 3_666 . . . ?
Cu1 N1 C11 C12 176.2(3) . . . . ?
N1 C11 C12 C13 -0.9(7) . . . 3_666 ?
C12 C13 C14 C15 -0.5(8) 3_666 . . . ?
C13 C14 C15 N1 -1.4(6) . . . 3_666 ?
C13 C14 C15 As1 -175.9(4) . . . . ?
